data_7024054
loop_
_publ_author_name
'Hirotsu, Masakazu'
'Ohno, Naoki'
'Nakajima, Takashi'
'Kushibe, Chie'
'Ueno, Keiji'
'Kinoshita, Isamu'

_publ_section_title
;
 Synthesis and characterization of xanthene-bridged Schiff-base
 dimanganese(III) complexes: bimetallic catalysts for asymmetric oxidation
 of sulfides.
;
_journal_issue 1
_journal_name_full 'Dalton transactions (Cambridge, England : 2003)'
_journal_page_first 139
_journal_page_last 148
_journal_paper_doi 10.1039/b909491a
_journal_volume 39
_journal_year 2010
_chemical_formula_iupac 'C77 H89 F12 N4 Mn2 O13.50 Sb2'
_chemical_formula_moiety 'C77 H89 F12 N4 Mn2 O13.50 Sb2'
_chemical_formula_sum 'C77 H89 F12 Mn2 N4 O13.5 Sb2'
_chemical_formula_weight 1867.93
_chemical_name_systematic ' ?'
_space_group_IT_number 14
_symmetry_cell_setting monoclinic
_symmetry_space_group_name_Hall '-P 2ybc'
_symmetry_space_group_name_H-M 'P 1 21/c 1'
_audit_creation_date 'September 22, 2003'
_audit_creation_method 'by teXsan'
_cell_angle_alpha 90
_cell_angle_beta 90.244(2)
_cell_angle_gamma 90
_cell_formula_units_Z 2
_cell_length_a 15.8627(7)
_cell_length_b 13.0340(5)
_cell_length_c 19.6598(9)
_cell_measurement_reflns_used 27294
_cell_measurement_temperature 113.2
_cell_measurement_theta_max 32.0
_cell_measurement_theta_min 1.3
_cell_volume 4064.7(3)
_computing_cell_refinement 'CrystalClear (Rigaku Corp., 2000)'
_computing_data_collection 'CrystalClear (Rigaku Corp., 2000)'
_computing_data_reduction 'teXsan Ver. 1.11'
_computing_publication_material 'teXsan Ver. 1.11'
_computing_structure_refinement 'SHELXL97 (Sheldrick et al., 1997)'
_computing_structure_solution 'SHELXS97 (Sheldrick et al., 1997)'
_diffrn_ambient_temperature 113.2
_diffrn_detector_area_resol_mean 10.00
_diffrn_measured_fraction_theta_full 0.973
_diffrn_measured_fraction_theta_max 0.973
_diffrn_measurement_device_type 'Rigaku RAXIS-IV'
_diffrn_measurement_method \w
_diffrn_radiation_collimation '0.3 mm'
_diffrn_radiation_monochromator graphite
_diffrn_radiation_source 'rotating anode'
_diffrn_radiation_type 'Mo K\a'
_diffrn_radiation_wavelength 0.71070
_diffrn_reflns_av_R_equivalents 0.0395
_diffrn_reflns_av_sigmaI/netI 0.0374
_diffrn_reflns_limit_h_max 20
_diffrn_reflns_limit_h_min -20
_diffrn_reflns_limit_k_max 16
_diffrn_reflns_limit_k_min -16
_diffrn_reflns_limit_l_max 25
_diffrn_reflns_limit_l_min -24
_diffrn_reflns_number 30442
_diffrn_reflns_reduction_process 'Lp corrections applied'
_diffrn_reflns_theta_full 27.50
_diffrn_reflns_theta_max 27.50
_diffrn_reflns_theta_min 1.28
_exptl_absorpt_coefficient_mu 1.050
_exptl_absorpt_correction_type empirical
_exptl_crystal_colour brown
_exptl_crystal_density_diffrn 1.526
_exptl_crystal_density_method 'not measured'
_exptl_crystal_description prismatic
_exptl_crystal_F_000 1894.00
_exptl_crystal_size_max 0.250
_exptl_crystal_size_mid 0.180
_exptl_crystal_size_min 0.170
_refine_diff_density_max 2.031
_refine_diff_density_min -1.282
_refine_ls_abs_structure_Flack 0.01(1)
_refine_ls_extinction_coef 0.0097(5)
_refine_ls_extinction_method SHELXL
_refine_ls_goodness_of_fit_ref 1.043
_refine_ls_hydrogen_treatment constr
_refine_ls_matrix_type full
_refine_ls_number_parameters 1004
_refine_ls_number_reflns 17925
_refine_ls_restrained_S_all 1.042
_refine_ls_R_factor_all 0.0538
_refine_ls_R_factor_gt 0.0511
_refine_ls_shift/su_max 0.033
_refine_ls_shift/su_mean 0.002
_refine_ls_structure_factor_coef Fsqd
_refine_ls_weighting_details 'w = 1/[\s^2^(Fo^2^) + (0.0999P)^2^+2.3946P] where P=(Fo^2^+2Fc^2^)/3'
_refine_ls_weighting_scheme calc
_refine_ls_wR_factor_ref 0.1466
_reflns_number_gt 16703
_reflns_number_total 17925
_reflns_threshold_expression F&gt;4\s(F)
_cod_data_source_file b909491a.txt
_cod_data_source_block 3
_cod_original_sg_symbol_H-M 'P 21/c'
_cod_original_formula_sum 'C77 H89 F12 N4 Mn2 O13.50 Sb2'
_cod_database_code 7024054

loop_
_symmetry_equiv_pos_as_xyz
x,y,z
-x,1/2+y,1/2-z
-x,-y,-z
x,1/2-y,1/2+z

loop_
_atom_site_label
_atom_site_type_symbol
_atom_site_fract_x
_atom_site_fract_y
_atom_site_fract_z
_atom_site_U_iso_or_equiv
_atom_site_adp_type
_atom_site_occupancy
_atom_site_calc_flag
_atom_site_refinement_flags
Sb1 Sb 0.66123(2) 0.96392(2) 0.05610(2) 0.0366(1) Uani 1.00 d .
Sb2 Sb 0.83626(2) 0.86294(3) 0.44733(2) 0.0438(1) Uani 1.00 d .
Mn1 Mn 0.08626(4) 0.40198(4) 0.25636(3) 0.0206(1) Uani 1.00 d .
Mn2 Mn 0.40517(4) 0.43285(4) 0.23530(3) 0.0205(1) Uani 1.00 d .
F1 F 0.5935(2) 1.0588(3) 0.0093(2) 0.0570(9) Uani 1.00 d .
F2 F 0.7133(3) 0.9255(3) -0.0262(2) 0.069(1) Uani 1.00 d .
F3 F 0.7305(3) 0.8701(3) 0.1042(3) 0.073(1) Uani 1.00 d .
F4 F 0.6107(2) 1.0044(3) 0.1374(2) 0.0492(8) Uani 1.00 d .
F5 F 0.5806(3) 0.8621(4) 0.0429(3) 0.078(1) Uani 1.00 d .
F6 F 0.7434(2) 1.0665(3) 0.0678(2) 0.0466(8) Uani 1.00 d .
F7 F 0.7625(4) 0.9647(4) 0.4157(3) 0.089(2) Uani 1.00 d .
F8 F 0.8652(4) 0.8292(4) 0.3576(2) 0.100(2) Uani 1.00 d .
F9 F 0.9072(2) 0.7583(3) 0.4790(2) 0.063(1) Uani 1.00 d .
F10 F 0.8088(3) 0.8955(4) 0.5376(2) 0.064(1) Uani 1.00 d .
F11 F 0.7481(2) 0.7682(3) 0.4443(2) 0.061(1) Uani 1.00 d .
F12 F 0.9246(3) 0.9577(4) 0.4510(3) 0.092(2) Uani 1.00 d .
O1 O 0.1253(2) 0.4757(2) 0.1802(1) 0.0241(6) Uani 1.00 d .
O2 O 0.1647(2) 0.2943(2) 0.2438(1) 0.0223(5) Uani 1.00 d .
O3 O 0.3325(2) 0.5467(2) 0.2506(1) 0.0236(6) Uani 1.00 d .
O4 O 0.3588(2) 0.3551(2) 0.3070(1) 0.0237(5) Uani 1.00 d .
O5 O 0.1821(2) 0.9145(2) 0.0997(2) 0.0262(6) Uani 1.00 d .
O6 O 0.3126(2) -0.0753(2) 0.3932(2) 0.0259(6) Uani 1.00 d .
O7 O -0.0160(2) 0.3194(3) 0.1947(2) 0.0301(7) Uani 1.00 d .
O8 O 0.5080(2) 0.4931(3) 0.3038(2) 0.0316(7) Uani 1.00 d .
O9 O 0.1838(2) 0.4851(2) 0.3221(2) 0.0262(6) Uani 1.00 d .
O10 O 0.3060(2) 0.3629(3) 0.1648(2) 0.0275(6) Uani 1.00 d .
O11 O 0.5889(4) 0.6618(3) 0.2605(2) 0.084(2) Uani 1.00 d .
O12 O -0.0193(3) 0.1079(4) 0.1920(2) 0.060(1) Uani 1.00 d .
O13 O 0.7691(5) 0.7327(6) 0.2338(4) 0.049(2) Uani 0.50 d P
O14 O 0.8231(7) 0.820(1) 0.2125(7) 0.093(4) Uani 0.50 d P
O15 O -0.156(1) 0.019(2) 0.2638(9) 0.12752(7) Uiso 0.50 d P
N1 N -0.0046(2) 0.5044(3) 0.2746(2) 0.0250(7) Uani 1.00 d .
N2 N 0.0396(2) 0.3385(3) 0.3398(2) 0.0231(7) Uani 1.00 d .
N3 N 0.4697(2) 0.5081(3) 0.1639(2) 0.0213(6) Uani 1.00 d .
N4 N 0.4798(2) 0.3173(3) 0.2065(2) 0.0234(7) Uani 1.00 d .
C1 C 0.1042(2) 0.5690(3) 0.1596(2) 0.0211(7) Uani 1.00 d .
C2 C 0.1506(2) 0.6129(3) 0.1052(2) 0.0216(7) Uani 1.00 d .
C3 C 0.1306(3) 0.7096(3) 0.0817(2) 0.0238(8) Uani 1.00 d .
C4 C 0.0634(3) 0.7675(3) 0.1090(2) 0.0230(8) Uani 1.00 d .
C5 C 0.0180(3) 0.7243(3) 0.1612(2) 0.0259(8) Uani 1.00 d .
C6 C 0.0379(3) 0.6264(3) 0.1883(2) 0.0237(8) Uani 1.00 d .
C7 C -0.0140(3) 0.5910(3) 0.2433(2) 0.0255(8) Uani 1.00 d .
C8 C 0.1664(2) 0.2024(3) 0.2733(2) 0.0180(7) Uani 1.00 d .
C9 C 0.2280(2) 0.1315(3) 0.2530(2) 0.0192(7) Uani 1.00 d .
C10 C 0.2321(2) 0.0361(3) 0.2823(2) 0.0204(7) Uani 1.00 d .
C11 C 0.1722(2) 0.0019(3) 0.3310(2) 0.0217(7) Uani 1.00 d .
C12 C 0.1134(3) 0.0730(3) 0.3525(2) 0.0244(8) Uani 1.00 d .
C13 C 0.1102(3) 0.1734(3) 0.3259(2) 0.0224(8) Uani 1.00 d .
C14 C 0.0523(3) 0.2432(3) 0.3576(2) 0.0240(8) Uani 1.00 d .
C15 C -0.0663(2) 0.4686(3) 0.3261(2) 0.0285(8) Uani 1.00 d .
C16 C -0.1201(3) 0.5516(4) 0.3586(3) 0.0327(10) Uani 1.00 d .
C17 C -0.1758(3) 0.5044(4) 0.4134(3) 0.040(1) Uani 1.00 d .
C18 C -0.1246(3) 0.4447(4) 0.4649(3) 0.041(1) Uani 1.00 d .
C19 C -0.0726(3) 0.3601(4) 0.4315(2) 0.0337(10) Uani 1.00 d .
C20 C -0.0152(3) 0.4095(3) 0.3789(2) 0.0256(8) Uani 1.00 d .
C21 C 0.3304(3) 0.6368(3) 0.2186(2) 0.0219(7) Uani 1.00 d .
C22 C 0.2675(3) 0.7076(3) 0.2366(2) 0.0228(8) Uani 1.00 d .
C23 C 0.2635(2) 0.8034(3) 0.2059(2) 0.0214(7) Uani 1.00 d .
C24 C 0.3238(2) 0.8347(3) 0.1581(2) 0.0206(7) Uani 1.00 d .
C25 C 0.3848(3) 0.7655(3) 0.1392(2) 0.0226(8) Uani 1.00 d .
C26 C 0.3889(3) 0.6655(3) 0.1681(2) 0.0238(8) Uani 1.00 d .
C27 C 0.4555(3) 0.6012(3) 0.1437(2) 0.0262(8) Uani 1.00 d .
C28 C 0.3842(2) 0.2656(3) 0.3314(2) 0.0211(7) Uani 1.00 d .
C29 C 0.3433(2) 0.2269(3) 0.3891(2) 0.0208(7) Uani 1.00 d .
C30 C 0.3656(3) 0.1329(3) 0.4162(2) 0.0224(8) Uani 1.00 d .
C31 C 0.4304(2) 0.0717(3) 0.3873(2) 0.0220(8) Uani 1.00 d .
C32 C 0.4713(3) 0.1094(3) 0.3314(2) 0.0239(8) Uani 1.00 d .
C33 C 0.4491(3) 0.2051(3) 0.3019(2) 0.0232(8) Uani 1.00 d .
C34 C 0.4909(3) 0.2332(3) 0.2395(2) 0.0254(8) Uani 1.00 d .
C35 C 0.5465(2) 0.4514(3) 0.1424(2) 0.0224(7) Uani 1.00 d .
C36 C 0.5875(3) 0.4861(3) 0.0766(2) 0.0280(9) Uani 1.00 d .
C37 C 0.6630(3) 0.4168(4) 0.0614(2) 0.0309(9) Uani 1.00 d .
C38 C 0.6382(3) 0.3041(3) 0.0578(2) 0.0301(8) Uani 1.00 d .
C39 C 0.5980(3) 0.2687(3) 0.1250(2) 0.0261(8) Uani 1.00 d .
C40 C 0.5220(2) 0.3382(3) 0.1405(2) 0.0224(7) Uani 1.00 d .
C41 C 0.0413(2) 0.8698(3) 0.0807(2) 0.0222(7) Uani 1.00 d .
C42 C -0.0394(3) 0.8962(4) 0.0602(2) 0.0276(8) Uani 1.00 d .
C43 C -0.0561(3) 0.9927(4) 0.0316(2) 0.0305(9) Uani 1.00 d .
C44 C 0.0098(3) 1.0626(3) 0.0229(2) 0.0278(8) Uani 1.00 d .
C45 C 0.0921(3) 1.0408(3) 0.0454(2) 0.0219(8) Uani 1.00 d .
C46 C 0.1052(2) 0.9441(3) 0.0737(2) 0.0210(7) Uani 1.00 d .
C47 C 0.3225(3) 0.9405(3) 0.1278(2) 0.0228(7) Uani 1.00 d .
C48 C 0.3959(3) 0.9999(3) 0.1246(2) 0.0259(8) Uani 1.00 d .
C49 C 0.3931(3) 1.0972(3) 0.0939(2) 0.0288(9) Uani 1.00 d .
C50 C 0.3189(3) 1.1356(3) 0.0670(2) 0.0252(8) Uani 1.00 d .
C51 C 0.2438(3) 1.0770(3) 0.0678(2) 0.0218(7) Uani 1.00 d .
C52 C 0.2493(2) 0.9814(3) 0.0992(2) 0.0214(7) Uani 1.00 d .
C53 C 0.1631(2) 1.1176(3) 0.0358(2) 0.0225(8) Uani 1.00 d .
C54 C 0.1773(3) 1.1355(4) -0.0414(2) 0.0305(9) Uani 1.00 d .
C55 C 0.1386(3) 1.2206(3) 0.0694(3) 0.0286(9) Uani 1.00 d .
C56 C 0.1735(3) -0.1037(3) 0.3604(2) 0.0229(7) Uani 1.00 d .
C57 C 0.1012(3) -0.1643(3) 0.3600(2) 0.0280(9) Uani 1.00 d .
C58 C 0.1017(3) -0.2605(4) 0.3907(2) 0.0293(9) Uani 1.00 d .
C59 C 0.1750(3) -0.2979(3) 0.4218(2) 0.0286(9) Uani 1.00 d .
C60 C 0.2492(3) -0.2395(3) 0.4230(2) 0.0231(8) Uani 1.00 d .
C61 C 0.2455(3) -0.1424(3) 0.3918(2) 0.0226(7) Uani 1.00 d .
C62 C 0.4511(3) -0.0302(3) 0.4164(2) 0.0253(8) Uani 1.00 d .
C63 C 0.5322(3) -0.0558(4) 0.4398(2) 0.0274(8) Uani 1.00 d .
C64 C 0.5470(3) -0.1508(4) 0.4701(2) 0.0301(9) Uani 1.00 d .
C65 C 0.4814(3) -0.2208(3) 0.4768(2) 0.0280(9) Uani 1.00 d .
C66 C 0.4005(3) -0.2006(3) 0.4519(2) 0.0241(8) Uani 1.00 d .
C67 C 0.3876(3) -0.1052(3) 0.4211(2) 0.0227(8) Uani 1.00 d .
C68 C 0.3282(3) -0.2779(3) 0.4597(2) 0.0259(8) Uani 1.00 d .
C69 C 0.3543(3) -0.3819(4) 0.4292(3) 0.0327(10) Uani 1.00 d .
C70 C 0.3103(3) -0.2901(4) 0.5362(2) 0.0328(9) Uani 1.00 d .
C71 C -0.0512(3) 0.3643(4) 0.1336(3) 0.039(1) Uani 1.00 d .
C72 C -0.1237(4) 0.3072(5) 0.1065(3) 0.050(1) Uani 1.00 d .
C73 C 0.5417(4) 0.4459(5) 0.3636(3) 0.051(1) Uani 1.00 d .
C74 C 0.5942(3) 0.5146(5) 0.4057(3) 0.042(1) Uani 1.00 d .
C75 C 0.548(1) 0.7462(7) 0.2950(5) 0.146(6) Uani 1.00 d .
C76 C 0.5573(6) 0.8426(6) 0.2560(4) 0.082(2) Uani 1.00 d .
C77 C -0.080(1) 0.044(2) 0.2269(10) 0.08512(6) Uiso 0.50 d P
C78 C -0.133(2) 0.117(2) 0.274(1) 0.1236(1) Uiso 0.50 d P
H1 H 0.1954 0.5756 0.0850 0.0262 Uiso 1.00 calc .
H2 H 0.1631 0.7383 0.0460 0.0290 Uiso 1.00 calc .
H3 H -0.0282 0.7612 0.1796 0.0315 Uiso 1.00 calc .
H4 H -0.0586 0.6344 0.2577 0.0310 Uiso 1.00 calc .
H5 H 0.2673 0.1498 0.2188 0.0234 Uiso 1.00 calc .
H6 H 0.2766 -0.0087 0.2697 0.0248 Uiso 1.00 calc .
H7 H 0.0739 0.0537 0.3863 0.0296 Uiso 1.00 calc .
H8 H 0.0206 0.2179 0.3949 0.0293 Uiso 1.00 calc .
H9 H -0.1032 0.4213 0.3044 0.0346 Uiso 1.00 calc .
H10 H -0.0847 0.6021 0.3785 0.0395 Uiso 1.00 calc .
H11 H -0.1547 0.5826 0.3247 0.0395 Uiso 1.00 calc .
H12 H -0.2054 0.5576 0.4360 0.0481 Uiso 1.00 calc .
H13 H -0.2152 0.4592 0.3923 0.0481 Uiso 1.00 calc .
H14 H -0.0875 0.4906 0.4878 0.0494 Uiso 1.00 calc .
H15 H -0.1618 0.4145 0.4970 0.0494 Uiso 1.00 calc .
H16 H -0.0396 0.3257 0.4648 0.0408 Uiso 1.00 calc .
H17 H -0.1090 0.3122 0.4097 0.0408 Uiso 1.00 calc .
H18 H 0.0203 0.4570 0.4020 0.0312 Uiso 1.00 calc .
H19 H 0.2273 0.6896 0.2702 0.0277 Uiso 1.00 calc .
H20 H 0.2189 0.8489 0.2175 0.0260 Uiso 1.00 calc .
H21 H 0.4251 0.7850 0.1060 0.0273 Uiso 1.00 calc .
H22 H 0.4920 0.6288 0.1101 0.0317 Uiso 1.00 calc .
H23 H 0.2999 0.2661 0.4099 0.0254 Uiso 1.00 calc .
H24 H 0.3367 0.1084 0.4552 0.0272 Uiso 1.00 calc .
H25 H 0.5157 0.0704 0.3119 0.0290 Uiso 1.00 calc .
H26 H 0.5300 0.1854 0.2212 0.0308 Uiso 1.00 calc .
H27 H 0.5872 0.4594 0.1776 0.0271 Uiso 1.00 calc .
H28 H 0.5478 0.4816 0.0404 0.0339 Uiso 1.00 calc .
H29 H 0.6061 0.5551 0.0812 0.0339 Uiso 1.00 calc .
H30 H 0.6865 0.4365 0.0191 0.0373 Uiso 1.00 calc .
H31 H 0.7039 0.4254 0.0964 0.0373 Uiso 1.00 calc .
H32 H 0.5988 0.2946 0.0219 0.0364 Uiso 1.00 calc .
H33 H 0.6871 0.2640 0.0494 0.0364 Uiso 1.00 calc .
H34 H 0.5799 0.1996 0.1208 0.0317 Uiso 1.00 calc .
H35 H 0.6382 0.2738 0.1608 0.0317 Uiso 1.00 calc .
H36 H 0.4816 0.3290 0.1052 0.0273 Uiso 1.00 calc .
H37 H -0.0841 0.8484 0.0656 0.0334 Uiso 1.00 calc .
H38 H -0.1118 1.0106 0.0183 0.0372 Uiso 1.00 calc .
H39 H -0.0013 1.1263 0.0013 0.0338 Uiso 1.00 calc .
H40 H 0.4474 0.9744 0.1430 0.0313 Uiso 1.00 calc .
H41 H 0.4430 1.1374 0.0916 0.0350 Uiso 1.00 calc .
H42 H 0.3184 1.2024 0.0476 0.0305 Uiso 1.00 calc .
H43 H 0.2214 1.1839 -0.0475 0.0369 Uiso 1.00 calc .
H44 H 0.1923 1.0725 -0.0624 0.0369 Uiso 1.00 calc .
H45 H 0.1269 1.1610 -0.0615 0.0369 Uiso 1.00 calc .
H46 H 0.1831 1.2686 0.0639 0.0347 Uiso 1.00 calc .
H47 H 0.0888 1.2465 0.0487 0.0347 Uiso 1.00 calc .
H48 H 0.1289 1.2100 0.1167 0.0347 Uiso 1.00 calc .
H49 H 0.0513 -0.1397 0.3386 0.0338 Uiso 1.00 calc .
H50 H 0.0519 -0.3011 0.3906 0.0353 Uiso 1.00 calc .
H51 H 0.1745 -0.3639 0.4424 0.0347 Uiso 1.00 calc .
H52 H 0.5771 -0.0081 0.4350 0.0331 Uiso 1.00 calc .
H53 H 0.6019 -0.1677 0.4862 0.0365 Uiso 1.00 calc .
H54 H 0.4920 -0.2843 0.4990 0.0338 Uiso 1.00 calc .
H55 H 0.3099 -0.4300 0.4351 0.0395 Uiso 1.00 calc .
H56 H 0.3656 -0.3738 0.3822 0.0395 Uiso 1.00 calc .
H57 H 0.4036 -0.4061 0.4518 0.0395 Uiso 1.00 calc .
H58 H 0.2944 -0.2256 0.5547 0.0395 Uiso 1.00 calc .
H59 H 0.2659 -0.3380 0.5424 0.0395 Uiso 1.00 calc .
H60 H 0.3596 -0.3142 0.5587 0.0395 Uiso 1.00 calc .
H61 H -0.0689 0.4322 0.1437 0.0466 Uiso 1.00 calc .
H62 H -0.0086 0.3661 0.0999 0.0466 Uiso 1.00 calc .
H63 H -0.1671 0.3050 0.1396 0.0608 Uiso 1.00 calc .
H64 H -0.1442 0.3403 0.0667 0.0608 Uiso 1.00 calc .
H65 H -0.1068 0.2392 0.0955 0.0608 Uiso 1.00 calc .
H66 H 0.4961 0.4223 0.3906 0.0619 Uiso 1.00 calc .
H67 H 0.5753 0.3891 0.3502 0.0619 Uiso 1.00 calc .
H68 H 0.6141 0.4787 0.4445 0.0506 Uiso 1.00 calc .
H69 H 0.6408 0.5381 0.3797 0.0506 Uiso 1.00 calc .
H70 H 0.5615 0.5719 0.4198 0.0506 Uiso 1.00 calc .
H71 H 0.4896 0.7306 0.3001 0.1761 Uiso 1.00 calc .
H72 H 0.5727 0.7543 0.3390 0.1761 Uiso 1.00 calc .
H73 H 0.6152 0.8583 0.2514 0.0986 Uiso 1.00 calc .
H74 H 0.5322 0.8344 0.2124 0.0986 Uiso 1.00 calc .
H75 H 0.5296 0.8967 0.2796 0.0986 Uiso 1.00 calc .

loop_
_atom_site_aniso_label
_atom_site_aniso_U_11
_atom_site_aniso_U_22
_atom_site_aniso_U_33
_atom_site_aniso_U_12
_atom_site_aniso_U_13
_atom_site_aniso_U_23
Sb1 0.0305(2) 0.0336(2) 0.0458(2) -0.0007(1) 0.0133(1) -0.0095(1)
Sb2 0.0452(2) 0.0428(2) 0.0436(2) 0.0131(2) 0.0179(2) 0.0041(1)
Mn1 0.0209(3) 0.0169(3) 0.0239(3) 0.0024(2) 0.0088(2) 0.0026(2)
Mn2 0.0213(3) 0.0163(3) 0.0240(3) 0.0016(2) 0.0075(2) 0.0025(2)
F1 0.046(2) 0.069(2) 0.055(2) -0.002(2) -0.011(2) -0.001(2)
F2 0.073(2) 0.069(3) 0.066(2) -0.009(2) 0.034(2) -0.031(2)
F3 0.066(2) 0.048(2) 0.106(3) 0.029(2) 0.020(2) 0.010(2)
F4 0.047(2) 0.053(2) 0.048(2) 0.006(1) 0.017(1) -0.001(1)
F5 0.068(3) 0.056(3) 0.110(4) -0.023(2) 0.020(2) -0.019(3)
F6 0.034(1) 0.042(2) 0.064(2) -0.001(1) 0.008(1) -0.009(2)
F7 0.119(4) 0.065(3) 0.084(3) 0.047(3) -0.013(3) -0.003(2)
F8 0.155(5) 0.086(4) 0.059(3) 0.035(4) 0.049(3) 0.005(2)
F9 0.043(2) 0.051(2) 0.095(3) 0.006(2) -0.002(2) 0.009(2)
F10 0.066(2) 0.075(3) 0.050(2) -0.004(2) 0.017(2) -0.013(2)
F11 0.042(2) 0.068(3) 0.075(3) 0.008(2) 0.000(2) -0.018(2)
F12 0.081(3) 0.055(2) 0.139(4) -0.015(2) 0.057(3) 0.014(3)
O1 0.025(1) 0.018(1) 0.029(1) 0.003(1) 0.008(1) 0.005(1)
O2 0.022(1) 0.019(1) 0.026(1) 0.003(1) 0.008(1) 0.007(1)
O3 0.029(1) 0.017(1) 0.024(1) 0.000(1) 0.009(1) 0.001(1)
O4 0.026(1) 0.017(1) 0.028(1) 0.005(1) 0.010(1) 0.005(1)
O5 0.022(1) 0.019(1) 0.037(2) -0.002(1) -0.003(1) 0.007(1)
O6 0.027(1) 0.018(1) 0.032(1) -0.002(1) -0.001(1) 0.005(1)
O7 0.029(1) 0.029(2) 0.032(2) 0.001(1) 0.000(1) 0.000(1)
O8 0.035(2) 0.033(2) 0.027(1) -0.006(1) -0.001(1) 0.005(1)
O9 0.025(1) 0.024(1) 0.029(1) -0.002(1) 0.007(1) -0.002(1)
O10 0.024(1) 0.029(2) 0.029(1) -0.003(1) 0.006(1) -0.002(1)
O11 0.169(6) 0.031(2) 0.051(3) -0.029(3) -0.021(3) 0.007(2)
O12 0.076(3) 0.045(2) 0.057(3) -0.001(2) 0.004(2) -0.002(2)
O13 0.057(4) 0.035(4) 0.054(4) 0.001(3) -0.016(4) 0.013(3)
O14 0.058(6) 0.089(9) 0.13(1) 0.007(6) 0.022(6) -0.006(8)
N1 0.023(2) 0.023(2) 0.029(2) 0.003(1) 0.013(1) 0.002(1)
N2 0.025(2) 0.020(2) 0.025(2) 0.003(1) 0.012(1) 0.003(1)
N3 0.023(1) 0.018(2) 0.023(2) 0.003(1) 0.005(1) 0.003(1)
N4 0.023(2) 0.018(2) 0.029(2) 0.003(1) 0.006(1) 0.000(1)
C1 0.021(2) 0.017(2) 0.025(2) -0.002(1) -0.001(1) 0.004(1)
C2 0.023(2) 0.021(2) 0.021(2) -0.002(1) 0.005(1) 0.001(1)
C3 0.026(2) 0.023(2) 0.022(2) -0.002(2) 0.003(2) 0.001(1)
C4 0.026(2) 0.019(2) 0.024(2) -0.002(1) 0.000(1) 0.003(1)
C5 0.025(2) 0.023(2) 0.030(2) 0.002(1) 0.006(2) 0.000(2)
C6 0.023(2) 0.021(2) 0.028(2) -0.001(1) 0.007(1) 0.000(1)
C7 0.024(2) 0.021(2) 0.032(2) 0.006(1) 0.011(2) 0.004(2)
C8 0.021(2) 0.013(2) 0.020(2) 0.002(1) 0.006(1) 0.001(1)
C9 0.019(2) 0.019(2) 0.020(2) -0.001(1) 0.007(1) 0.000(1)
C10 0.022(2) 0.019(2) 0.020(2) -0.001(1) 0.005(1) -0.003(1)
C11 0.023(2) 0.019(2) 0.023(2) -0.004(1) 0.003(1) 0.003(1)
C12 0.023(2) 0.023(2) 0.027(2) 0.001(1) 0.008(2) 0.004(2)
C13 0.023(2) 0.019(2) 0.025(2) 0.001(1) 0.006(1) 0.000(1)
C14 0.026(2) 0.018(2) 0.028(2) 0.002(1) 0.008(2) 0.007(1)
C15 0.025(2) 0.026(2) 0.035(2) 0.003(2) 0.017(2) 0.004(2)
C16 0.026(2) 0.029(2) 0.043(2) 0.007(2) 0.018(2) 0.006(2)
C17 0.033(2) 0.035(2) 0.052(3) 0.009(2) 0.028(2) 0.011(2)
C18 0.044(3) 0.040(3) 0.040(2) 0.010(2) 0.024(2) 0.006(2)
C19 0.037(2) 0.027(2) 0.037(2) 0.008(2) 0.021(2) 0.006(2)
C20 0.030(2) 0.022(2) 0.026(2) 0.005(1) 0.013(1) 0.002(1)
C21 0.025(2) 0.019(2) 0.022(2) 0.001(1) 0.002(1) 0.001(1)
C22 0.026(2) 0.021(2) 0.022(2) 0.001(1) 0.004(1) 0.001(1)
C23 0.021(2) 0.018(2) 0.025(2) 0.003(1) 0.001(1) 0.000(1)
C24 0.024(2) 0.014(2) 0.024(2) 0.003(1) 0.002(1) -0.001(1)
C25 0.026(2) 0.017(2) 0.024(2) 0.000(1) 0.006(1) 0.003(1)
C26 0.025(2) 0.020(2) 0.027(2) 0.003(1) 0.008(2) 0.007(1)
C27 0.029(2) 0.022(2) 0.027(2) -0.001(2) 0.009(2) 0.002(2)
C28 0.019(2) 0.018(2) 0.026(2) 0.001(1) 0.003(1) 0.003(1)
C29 0.019(2) 0.020(2) 0.023(2) -0.001(1) 0.003(1) -0.003(1)
C30 0.024(2) 0.020(2) 0.023(2) -0.002(1) 0.002(1) 0.001(1)
C31 0.024(2) 0.015(2) 0.028(2) -0.004(1) -0.001(1) -0.001(1)
C32 0.024(2) 0.019(2) 0.028(2) 0.000(1) 0.004(1) 0.002(1)
C33 0.024(2) 0.019(2) 0.027(2) 0.000(1) 0.006(1) 0.006(1)
C34 0.022(2) 0.020(2) 0.034(2) 0.002(1) 0.005(2) 0.002(2)
C35 0.021(2) 0.018(2) 0.028(2) 0.001(1) 0.010(1) 0.003(1)
C36 0.028(2) 0.026(2) 0.030(2) 0.004(2) 0.015(2) 0.009(2)
C37 0.028(2) 0.028(2) 0.037(2) 0.004(2) 0.014(2) 0.008(2)
C38 0.031(2) 0.029(2) 0.030(2) 0.004(2) 0.015(2) 0.003(2)
C39 0.023(2) 0.022(2) 0.034(2) 0.002(1) 0.011(2) 0.005(2)
C40 0.022(2) 0.019(2) 0.025(2) 0.001(1) 0.009(1) 0.001(1)
C41 0.024(2) 0.019(2) 0.024(2) 0.003(1) 0.005(1) 0.002(1)
C42 0.028(2) 0.024(2) 0.030(2) -0.003(2) -0.001(2) 0.003(2)
C43 0.024(2) 0.031(2) 0.036(2) 0.000(2) -0.001(2) 0.006(2)
C44 0.028(2) 0.021(2) 0.034(2) 0.001(2) 0.001(2) 0.006(2)
C45 0.025(2) 0.019(2) 0.022(2) 0.001(1) 0.003(1) 0.002(1)
C46 0.023(2) 0.019(2) 0.021(2) 0.004(1) 0.002(1) -0.001(1)
C47 0.027(2) 0.018(2) 0.024(2) 0.002(1) 0.006(1) 0.002(1)
C48 0.027(2) 0.019(2) 0.032(2) 0.002(1) 0.004(2) 0.004(2)
C49 0.024(2) 0.023(2) 0.039(2) -0.002(2) 0.004(2) 0.008(2)
C50 0.027(2) 0.017(2) 0.032(2) 0.001(1) 0.005(2) 0.001(1)
C51 0.026(2) 0.017(2) 0.022(2) -0.001(1) 0.005(1) 0.002(1)
C52 0.022(2) 0.020(2) 0.023(2) -0.002(1) 0.005(1) -0.002(1)
C53 0.023(2) 0.017(2) 0.027(2) 0.000(1) 0.006(1) 0.005(1)
C54 0.035(2) 0.029(2) 0.027(2) 0.002(2) 0.004(2) 0.006(2)
C55 0.027(2) 0.018(2) 0.041(2) 0.006(2) -0.001(2) -0.007(2)
C56 0.023(2) 0.018(2) 0.027(2) -0.001(1) 0.008(1) -0.002(1)
C57 0.024(2) 0.020(2) 0.040(2) -0.001(1) 0.007(2) -0.001(2)
C58 0.023(2) 0.025(2) 0.040(2) -0.004(2) 0.008(2) 0.003(2)
C59 0.033(2) 0.018(2) 0.035(2) -0.001(2) 0.012(2) 0.001(2)
C60 0.029(2) 0.016(2) 0.025(2) 0.002(1) 0.008(1) -0.001(1)
C61 0.025(2) 0.018(2) 0.025(2) -0.002(1) 0.008(1) 0.000(1)
C62 0.029(2) 0.023(2) 0.024(2) 0.000(2) 0.002(1) 0.002(2)
C63 0.032(2) 0.025(2) 0.026(2) -0.002(2) 0.005(2) 0.005(2)
C64 0.031(2) 0.026(2) 0.033(2) 0.004(2) 0.001(2) 0.005(2)
C65 0.034(2) 0.019(2) 0.031(2) 0.005(2) 0.001(2) 0.005(2)
C66 0.032(2) 0.015(2) 0.025(2) 0.002(2) 0.005(2) 0.003(1)
C67 0.026(2) 0.019(2) 0.023(2) 0.001(1) 0.000(1) 0.003(1)
C68 0.033(2) 0.016(2) 0.028(2) 0.002(2) 0.006(2) -0.001(1)
C69 0.037(2) 0.020(2) 0.041(2) 0.004(2) -0.001(2) -0.001(2)
C70 0.044(2) 0.026(2) 0.029(2) -0.004(2) 0.007(2) 0.007(2)
C71 0.038(2) 0.039(3) 0.038(2) 0.002(2) 0.001(2) 0.005(2)
C72 0.050(3) 0.054(3) 0.047(3) 0.006(3) -0.016(2) 0.006(3)
C73 0.075(4) 0.043(3) 0.035(3) -0.007(3) -0.018(2) 0.005(2)
C74 0.033(2) 0.056(3) 0.037(2) -0.001(2) -0.003(2) 0.003(2)
C75 0.32(2) 0.062(5) 0.053(5) -0.050(8) 0.076(8) -0.028(4)
C76 0.123(7) 0.039(3) 0.084(5) 0.001(4) 0.022(5) -0.004(3)

loop_
_atom_type_symbol
_atom_type_description
_atom_type_scat_dispersion_real
_atom_type_scat_dispersion_imag
_atom_type_scat_source
C C 0.003 0.002
;International Tables for Crystallography
(1992, Vol. C, Tables 4.2.6.8 and 6.1.1.4)
;
H H 0.000 0.000
;International Tables for Crystallography
(1992, Vol. C, Table 6.1.1.4)
;
F F 0.017 0.010
;International Tables for Crystallography
(1992, Vol. C, Tables 4.2.6.8 and 6.1.1.4)
;
Mn Mn 0.337 0.728
;International Tables for Crystallography
(1992, Vol. C, Tables 4.2.6.8 and 6.1.1.4)
;
N N 0.006 0.003
;International Tables for Crystallography
(1992, Vol. C, Tables 4.2.6.8 and 6.1.1.4)
;
O O 0.011 0.006
;International Tables for Crystallography
(1992, Vol. C, Tables 4.2.6.8 and 6.1.1.4)
;
Sb Sb -0.587 1.546
;International Tables for Crystallography
(1992, Vol. C, Tables 4.2.6.8 and 6.1.1.4)
;

loop_
_geom_angle_atom_site_label_1
_geom_angle_atom_site_label_2
_geom_angle_atom_site_label_3
_geom_angle
F1 SB1 F2 90.4(2)
F1 SB1 F3 179.0(2)
F1 SB1 F4 89.2(2)
F1 SB1 F5 90.5(2)
F1 SB1 F6 89.2(2)
F2 SB1 F3 90.1(2)
F2 SB1 F4 178.9(2)
F2 SB1 F5 89.7(2)
F2 SB1 F6 89.3(2)
F3 SB1 F4 90.3(2)
F3 SB1 F5 90.3(2)
F3 SB1 F6 89.9(2)
F4 SB1 F5 91.4(2)
F4 SB1 F6 89.7(2)
F5 SB1 F6 178.9(2)
F7 SB2 F8 90.5(2)
F7 SB2 F9 178.2(2)
F7 SB2 F10 90.4(2)
F7 SB2 F11 89.5(2)
F7 SB2 F12 90.7(2)
F8 SB2 F9 89.6(2)
F8 SB2 F10 179.1(2)
F8 SB2 F11 90.1(2)
F8 SB2 F12 90.2(3)
F9 SB2 F10 89.5(2)
F9 SB2 F11 88.7(2)
F9 SB2 F12 91.1(2)
F10 SB2 F11 90.1(2)
F10 SB2 F12 89.5(2)
F11 SB2 F12 179.6(2)
O1 MN1 O2 93.2(1)
O1 MN1 N1 92.4(1)
O1 MN1 N2 173.8(1)
O2 MN1 N1 173.8(1)
O2 MN1 N2 92.7(1)
N1 MN1 N2 81.9(1)
O3 MN2 O4 93.5(1)
O3 MN2 O8 94.1(1)
O3 MN2 N3 92.4(1)
O3 MN2 N4 172.7(1)
O4 MN2 O8 91.4(1)
O4 MN2 N3 172.1(1)
O4 MN2 N4 92.3(1)
O8 MN2 N3 82.9(1)
O8 MN2 N4 90.2(1)
N3 MN2 N4 82.3(1)
MN1 O1 C1 128.8(3)
MN1 O2 C8 128.5(2)
MN2 O3 C21 128.7(3)
MN2 O4 C28 128.6(2)
C46 O5 C52 120.4(3)
C61 O6 C67 119.9(3)
MN2 O8 C73 127.5(3)
C77 O15 C78 68(1)
MN1 N1 C7 125.3(3)
MN1 N1 C15 113.0(3)
C7 N1 C15 121.6(3)
MN1 N2 C14 124.1(3)
MN1 N2 C20 112.9(3)
C14 N2 C20 122.9(3)
MN2 N3 C27 125.9(3)
MN2 N3 C35 112.3(2)
C27 N3 C35 121.3(3)
MN2 N4 C34 125.5(3)
MN2 N4 C40 112.2(2)
C34 N4 C40 122.3(3)
O1 C1 C2 118.0(3)
O1 C1 C6 123.6(4)
C2 C1 C6 118.5(4)
C1 C2 C3 120.1(4)
C2 C3 C4 122.3(4)
C3 C4 C5 117.5(4)
C3 C4 C41 121.0(4)
C5 C4 C41 121.5(4)
C4 C5 C6 122.2(4)
C1 C6 C5 119.4(4)
C1 C6 C7 124.1(4)
C5 C6 C7 116.5(4)
N1 C7 C6 125.0(4)
O2 C8 C9 118.8(3)
O2 C8 C13 123.0(3)
C9 C8 C13 118.1(3)
C8 C9 C10 120.6(3)
C9 C10 C11 122.4(4)
C10 C11 C12 116.6(4)
C10 C11 C56 122.8(4)
C12 C11 C56 120.6(4)
C11 C12 C13 122.2(4)
C8 C13 C12 119.7(4)
C8 C13 C14 123.5(4)
C12 C13 C14 116.6(4)
N2 C14 C13 125.7(4)
N1 C15 C16 115.8(4)
N1 C15 C20 105.8(3)
C16 C15 C20 111.9(4)
C15 C16 C17 109.7(4)
C16 C17 C18 111.7(4)
C17 C18 C19 111.9(4)
C18 C19 C20 108.2(4)
N2 C20 C15 105.9(3)
N2 C20 C19 116.1(3)
C15 C20 C19 110.9(3)
O3 C21 C22 118.4(3)
O3 C21 C26 123.5(4)
C22 C21 C26 118.1(4)
C21 C22 C23 120.9(4)
C22 C23 C24 121.4(4)
C23 C24 C25 118.2(4)
C23 C24 C47 121.5(3)
C25 C24 C47 120.3(4)
C24 C25 C26 121.6(4)
C21 C26 C25 119.6(4)
C21 C26 C27 124.6(4)
C25 C26 C27 115.8(4)
N3 C27 C26 124.9(4)
O4 C28 C29 117.9(3)
O4 C28 C33 124.1(4)
C29 C28 C33 117.9(4)
C28 C29 C30 120.8(4)
C29 C30 C31 121.8(4)
C30 C31 C32 117.7(4)
C30 C31 C62 120.6(4)
C32 C31 C62 121.7(4)
C31 C32 C33 121.7(4)
C28 C33 C32 119.9(4)
C28 C33 C34 122.8(4)
C32 C33 C34 117.1(4)
N4 C34 C33 125.5(4)
N3 C35 C36 116.6(3)
N3 C35 C40 106.1(3)
C36 C35 C40 112.2(3)
C35 C36 C37 109.2(3)
C36 C37 C38 112.1(3)
C37 C38 C39 110.9(4)
C38 C39 C40 108.7(3)
N4 C40 C35 105.8(3)
N4 C40 C39 114.9(3)
C35 C40 C39 111.9(3)
C4 C41 C42 123.3(4)
C4 C41 C46 118.9(3)
C42 C41 C46 117.8(4)
C41 C42 C43 120.8(4)
C42 C43 C44 119.6(4)
C43 C44 C45 121.6(4)
C44 C45 C46 116.4(4)
C44 C45 C53 121.0(4)
C46 C45 C53 122.5(3)
O5 C46 C41 114.2(3)
O5 C46 C45 122.1(3)
C41 C46 C45 123.7(4)
C24 C47 C48 121.0(4)
C24 C47 C52 121.4(3)
C48 C47 C52 117.5(4)
C47 C48 C49 119.5(4)
C48 C49 C50 121.2(4)
C49 C50 C51 121.1(4)
C50 C51 C52 115.8(4)
C50 C51 C53 121.1(4)
C52 C51 C53 123.2(4)
O5 C52 C47 113.5(3)
O5 C52 C51 121.4(3)
C47 C52 C51 124.9(4)
C45 C53 C51 110.0(3)
C45 C53 C54 109.3(3)
C45 C53 C55 109.4(3)
C51 C53 C54 109.3(3)
C51 C53 C55 109.7(3)
C54 C53 C55 109.0(4)
C11 C56 C57 120.7(4)
C11 C56 C61 121.1(4)
C57 C56 C61 118.1(4)
C56 C57 C58 120.4(4)
C57 C58 C59 120.4(4)
C58 C59 C60 120.9(4)
C59 C60 C61 116.6(4)
C59 C60 C68 121.1(4)
C61 C60 C68 122.3(4)
O6 C61 C56 114.3(4)
O6 C61 C60 122.1(4)
C56 C61 C60 123.5(4)
C31 C62 C63 122.7(4)
C31 C62 C67 119.3(4)
C63 C62 C67 117.9(4)
C62 C63 C64 120.3(4)
C63 C64 C65 119.9(4)
C64 C65 C66 122.1(4)
C65 C66 C67 116.8(4)
C65 C66 C68 121.9(4)
C67 C66 C68 121.3(4)
O6 C67 C62 113.5(4)
O6 C67 C66 123.6(4)
C62 C67 C66 122.9(4)
C60 C68 C66 110.4(3)
C60 C68 C69 109.1(4)
C60 C68 C70 110.0(4)
C66 C68 C69 109.7(4)
C66 C68 C70 107.8(4)
C69 C68 C70 109.9(4)
O7 C71 C72 113.4(4)
O8 C73 C74 114.1(5)
O11 C75 C76 110.7(8)
O12 C77 O15 157(1)
O12 C77 C78 107(1)
O15 C77 C78 52(1)
O15 C78 C77 58(1)

loop_
_geom_bond_atom_site_label_1
_geom_bond_atom_site_label_2
_geom_bond_distance
SB1 F1 1.877(4)
SB1 F2 1.887(4)
SB1 F3 1.894(4)
SB1 F4 1.868(3)
SB1 F5 1.861(5)
SB1 F6 1.880(3)
SB2 F7 1.872(6)
SB2 F8 1.878(5)
SB2 F9 1.873(4)
SB2 F10 1.878(4)
SB2 F11 1.866(4)
SB2 F12 1.869(5)
MN1 O1 1.885(3)
MN1 O2 1.893(3)
MN1 N1 1.998(4)
MN1 N2 1.984(3)
MN2 O3 1.904(3)
MN2 O4 1.888(3)
MN2 O8 2.252(3)
MN2 N3 1.998(3)
MN2 N4 1.999(3)
O1 C1 1.325(5)
O2 C8 1.331(5)
O3 C21 1.332(5)
O4 C28 1.324(5)
O5 C46 1.376(5)
O5 C52 1.377(5)
O6 C61 1.377(5)
O6 C67 1.366(5)
O7 C71 1.446(6)
O8 C73 1.430(7)
O11 C75 1.45(1)
O12 C77 1.45(2)
O13 O14 1.49(1)
O15 C77 1.44(3)
O15 C78 1.34(4)
N1 C7 1.294(6)
N1 C15 1.487(5)
N2 C14 1.305(5)
N2 C20 1.486(5)
N3 C27 1.296(6)
N3 C35 1.488(5)
N4 C34 1.286(5)
N4 C40 1.488(5)
C1 C2 1.422(6)
C1 C6 1.410(6)
C2 C3 1.378(6)
C3 C4 1.414(6)
C4 C5 1.377(6)
C4 C41 1.486(6)
C5 C6 1.418(6)
C6 C7 1.437(6)
C8 C9 1.404(5)
C8 C13 1.420(6)
C9 C10 1.371(6)
C10 C11 1.424(5)
C11 C12 1.383(6)
C11 C56 1.492(6)
C12 C13 1.410(6)
C13 C14 1.436(6)
C15 C16 1.520(6)
C15 C20 1.524(6)
C16 C17 1.526(7)
C17 C18 1.512(7)
C18 C19 1.528(7)
C19 C20 1.523(6)
C21 C22 1.406(6)
C21 C26 1.413(6)
C22 C23 1.388(6)
C23 C24 1.405(6)
C24 C25 1.374(6)
C24 C47 1.501(6)
C25 C26 1.424(6)
C26 C27 1.433(6)
C28 C29 1.403(6)
C28 C33 1.422(6)
C29 C30 1.381(6)
C30 C31 1.422(6)
C31 C32 1.370(6)
C31 C62 1.482(6)
C32 C33 1.419(6)
C33 C34 1.445(6)
C35 C36 1.519(6)
C35 C40 1.527(5)
C36 C37 1.531(6)
C37 C38 1.523(6)
C38 C39 1.539(6)
C39 C40 1.539(6)
C41 C42 1.383(6)
C41 C46 1.408(6)
C42 C43 1.403(7)
C43 C44 1.397(6)
C44 C45 1.405(6)
C45 C46 1.393(6)
C45 C53 1.519(6)
C47 C48 1.400(6)
C47 C52 1.394(6)
C48 C49 1.406(6)
C49 C50 1.381(6)
C50 C51 1.416(6)
C51 C52 1.394(6)
C51 C53 1.519(6)
C53 C54 1.552(6)
C53 C55 1.546(6)
C56 C57 1.392(6)
C56 C61 1.391(6)
C57 C58 1.392(6)
C58 C59 1.399(6)
C59 C60 1.403(6)
C60 C61 1.407(6)
C60 C68 1.527(6)
C62 C63 1.404(6)
C62 C67 1.408(6)
C63 C64 1.393(7)
C64 C65 1.390(6)
C65 C66 1.397(6)
C66 C67 1.398(6)
C66 C68 1.535(6)
C68 C69 1.539(6)
C68 C70 1.540(6)
C71 C72 1.468(8)
C73 C74 1.474(8)
C75 C76 1.48(1)
C77 C78 1.57(3)

loop_
_geom_contact_atom_site_label_1
_geom_contact_atom_site_label_2
_geom_contact_distance
_geom_contact_site_symmetry_2
F1 C27 3.152(6) 2_655
F1 C38 3.410(6) 1_565
F1 C36 3.457(6) 2_655
F1 C39 3.559(6) 1_565
F2 O10 2.860(5) 2_655
F4 C39 3.460(6) 1_565
F6 C43 3.402(5) 1_655
F6 C38 3.522(6) 1_565
F7 O15 3.34(2) 1_665
F7 C70 3.529(7) 2_666
F8 O15 3.10(2) 1_665
F9 C14 3.280(6) 2_656
F9 C19 3.420(6) 2_656
F9 C58 3.554(6) 1_665
F10 O9 2.997(5) 2_656
F10 N2 3.478(5) 2_656
F10 C29 3.571(6) 2_656
F11 C64 3.401(6) 1_565
F12 C19 3.525(7) 2_656
F12 C18 3.575(7) 2_656
O2 C55 3.582(6) 1_545
O9 C59 3.444(5) 1_565
O10 C50 3.539(5) 1_545
O12 C44 3.409(6) 1_545
O12 C45 3.498(6) 1_545
O12 C43 3.538(7) 1_545
O14 O15 2.80(2) 1_665
O14 C77 3.31(2) 1_665
O14 C5 3.49(1) 1_655
C2 C43 3.450(6) 2_545
C3 C44 3.581(6) 2_545
C10 C23 3.422(6) 1_545
C10 C47 3.587(6) 1_545
C18 C56 3.580(6) 2_556
C18 C61 3.598(6) 2_556
C23 C56 3.572(6) 1_565
C37 C52 3.556(6) 2_645

loop_
_geom_torsion_atom_site_label_1
_geom_torsion_atom_site_label_2
_geom_torsion_atom_site_label_3
_geom_torsion_atom_site_label_4
_geom_torsion
MN1 O1 C1 C2 172.2(3)
MN1 O1 C1 C6 -8.5(6)
MN1 O2 C8 C9 176.1(3)
MN1 O2 C8 C13 -5.8(5)
MN1 N1 C7 C6 2.2(6)
MN1 N1 C15 C16 161.9(3)
MN1 N1 C15 C20 37.4(4)
MN1 N2 C14 C13 8.9(6)
MN1 N2 C20 C15 39.8(4)
MN1 N2 C20 C19 163.4(3)
MN2 O3 C21 C22 176.6(3)
MN2 O3 C21 C26 -4.2(6)
MN2 O4 C28 C29 174.8(3)
MN2 O4 C28 C33 -6.6(6)
MN2 O8 C73 C74 -166.7(3)
MN2 N3 C27 C26 -1.8(6)
MN2 N3 C35 C36 164.4(3)
MN2 N3 C35 C40 38.7(3)
MN2 N4 C34 C33 2.6(6)
MN2 N4 C40 C35 39.5(3)
MN2 N4 C40 C39 163.5(3)
O1 MN1 O2 C8 -167.7(3)
O1 MN1 N1 C7 -6.8(4)
O1 MN1 N1 C15 169.3(3)
O1 MN1 N2 C14 -176(1)
O1 MN1 N2 C20 5(1)
O1 C1 C2 C3 179.6(4)
O1 C1 C6 C5 -177.7(4)
O1 C1 C6 C7 0.4(6)
O2 MN1 O1 C1 -172.8(3)
O2 MN1 N1 C7 -160(1)
O2 MN1 N1 C15 15(1)
O2 MN1 N2 C14 -15.4(3)
O2 MN1 N2 C20 167.2(3)
O2 C8 C9 C10 179.8(3)
O2 C8 C13 C12 177.2(4)
O2 C8 C13 C14 -7.1(6)
O3 MN2 O4 C28 -173.7(3)
O3 MN2 O8 C73 119.3(4)
O3 MN2 N3 C27 0.0(4)
O3 MN2 N3 C35 171.1(2)
O3 MN2 N4 C34 -151.4(9)
O3 MN2 N4 C40 28(1)
O3 C21 C22 C23 178.7(4)
O3 C21 C26 C25 -176.6(4)
O3 C21 C26 C27 1.9(6)
O4 MN2 O3 C21 177.7(3)
O4 MN2 O8 C73 25.6(4)
O4 MN2 N3 C27 -138.0(9)
O4 MN2 N3 C35 33(1)
O4 MN2 N4 C34 -8.7(3)
O4 MN2 N4 C40 170.7(2)
O4 C28 C29 C30 178.6(4)
O4 C28 C33 C32 -179.3(4)
O4 C28 C33 C34 -3.7(6)
O5 C46 C41 C4 -4.7(5)
O5 C46 C41 C42 175.6(3)
O5 C46 C45 C44 -177.8(4)
O5 C46 C45 C53 4.9(6)
O5 C52 C47 C24 -2.1(5)
O5 C52 C47 C48 175.0(3)
O5 C52 C51 C50 -176.0(4)
O5 C52 C51 C53 3.7(6)
O6 C61 C56 C11 0.3(5)
O6 C61 C56 C57 -176.5(4)
O6 C61 C60 C59 176.0(4)
O6 C61 C60 C68 -0.9(6)
O6 C67 C62 C31 4.1(5)
O6 C67 C62 C63 -176.1(4)
O6 C67 C66 C65 178.6(4)
O6 C67 C66 C68 -3.2(6)
O8 MN2 O3 C21 86.0(3)
O8 MN2 O4 C28 -79.5(3)
O8 MN2 N3 C27 -93.8(4)
O8 MN2 N3 C35 77.3(3)
O8 MN2 N4 C34 82.6(3)
O8 MN2 N4 C40 -97.9(2)
O12 C77 O15 C78 -25(4)
O12 C77 C78 O15 170(1)
N1 MN1 O1 C1 10.0(3)
N1 MN1 O2 C8 -14(1)
N1 MN1 N2 C14 161.6(4)
N1 MN1 N2 C20 -15.8(3)
N1 C7 C6 C1 2.6(7)
N1 C7 C6 C5 -179.2(4)
N1 C15 C16 C17 -176.2(4)
N1 C15 C20 N2 -48.0(4)
N1 C15 C20 C19 -174.8(3)
N2 MN1 O1 C1 -11(1)
N2 MN1 O2 C8 14.2(3)
N2 MN1 N1 C7 171.0(4)
N2 MN1 N1 C15 -13.0(3)
N2 C14 C13 C8 5.0(7)
N2 C14 C13 C12 -179.1(4)
N2 C20 C15 C16 -174.9(3)
N2 C20 C19 C18 -178.9(3)
N3 MN2 O3 C21 3.0(3)
N3 MN2 O4 C28 -35(1)
N3 MN2 O8 C73 -148.9(4)
N3 MN2 N4 C34 165.5(4)
N3 MN2 N4 C40 -15.1(2)
N3 C27 C26 C21 1.3(7)
N3 C27 C26 C25 179.8(4)
N3 C35 C36 C37 -177.8(3)
N3 C35 C40 N4 -49.1(4)
N3 C35 C40 C39 -175.0(3)
N4 MN2 O3 C21 -39(1)
N4 MN2 O4 C28 10.8(3)
N4 MN2 O8 C73 -66.7(4)
N4 MN2 N3 C27 175.0(4)
N4 MN2 N3 C35 -13.9(2)
N4 C34 C33 C28 5.5(7)
N4 C34 C33 C32 -178.8(4)
N4 C40 C35 C36 -177.6(3)
N4 C40 C39 C38 -176.4(3)
C1 C2 C3 C4 -1.4(6)
C1 C6 C5 C4 -2.5(6)
C2 C1 C6 C5 1.7(6)
C2 C1 C6 C7 179.8(4)
C2 C3 C4 C5 0.6(6)
C2 C3 C4 C41 -177.5(4)
C3 C2 C1 C6 0.2(6)
C3 C4 C5 C6 1.3(6)
C3 C4 C41 C42 127.7(4)
C3 C4 C41 C46 -52.0(5)
C4 C5 C6 C7 179.2(4)
C4 C41 C42 C43 -177.8(4)
C4 C41 C46 C45 177.3(4)
C5 C4 C41 C42 -50.3(6)
C5 C4 C41 C46 130.0(4)
C6 C5 C4 C41 179.4(4)
C6 C7 N1 C15 -173.5(4)
C7 N1 C15 C16 -21.9(6)
C7 N1 C15 C20 -146.4(4)
C8 C9 C10 C11 3.8(6)
C8 C13 C12 C11 2.6(6)
C9 C8 C13 C12 -4.7(6)
C9 C8 C13 C14 171.0(4)
C9 C10 C11 C12 -5.8(6)
C9 C10 C11 C56 176.7(4)
C10 C9 C8 C13 1.6(6)
C10 C11 C12 C13 2.5(6)
C10 C11 C56 C57 -128.5(4)
C10 C11 C56 C61 54.7(6)
C11 C12 C13 C14 -173.4(4)
C11 C56 C57 C58 -176.6(4)
C11 C56 C61 C60 177.1(4)
C12 C11 C56 C57 54.1(6)
C12 C11 C56 C61 -122.7(4)
C13 C12 C11 C56 -179.9(4)
C13 C14 N2 C20 -174.0(4)
C14 N2 C20 C15 -137.6(4)
C14 N2 C20 C19 -14.0(6)
C15 C16 C17 C18 54.3(5)
C15 C20 C19 C18 -58.0(5)
C16 C15 C20 C19 58.3(5)
C16 C17 C18 C19 -57.3(5)
C17 C16 C15 C20 -54.9(5)
C17 C18 C19 C20 58.0(5)
C21 C22 C23 C24 -2.6(6)
C21 C26 C25 C24 -1.5(6)
C22 C21 C26 C25 2.6(6)
C22 C21 C26 C27 -179.0(4)
C22 C23 C24 C25 3.7(6)
C22 C23 C24 C47 -176.4(4)
C23 C22 C21 C26 -0.6(6)
C23 C24 C25 C26 -1.6(6)
C23 C24 C47 C48 132.1(4)
C23 C24 C47 C52 -50.9(6)
C24 C25 C26 C27 179.9(4)
C24 C47 C48 C49 177.8(4)
C24 C47 C52 C51 -177.4(4)
C25 C24 C47 C48 -48.0(6)
C25 C24 C47 C52 129.0(4)
C26 C25 C24 C47 178.5(4)
C26 C27 N3 C35 -172.2(4)
C27 N3 C35 C36 -24.0(5)
C27 N3 C35 C40 -149.8(4)
C28 C29 C30 C31 0.2(6)
C28 C33 C32 C31 1.4(6)
C29 C28 C33 C32 -0.6(6)
C29 C28 C33 C34 175.0(4)
C29 C30 C31 C32 0.5(6)
C29 C30 C31 C62 -178.2(4)
C30 C29 C28 C33 -0.1(6)
C30 C31 C32 C33 -1.3(6)
C30 C31 C62 C63 -122.6(4)
C30 C31 C62 C67 57.2(5)
C31 C32 C33 C34 -174.4(4)
C31 C62 C63 C64 176.4(4)
C31 C62 C67 C66 -175.6(4)
C32 C31 C62 C63 58.8(6)
C32 C31 C62 C67 -121.4(4)
C33 C32 C31 C62 177.4(4)
C33 C34 N4 C40 -176.8(4)
C34 N4 C40 C35 -141.1(4)
C34 N4 C40 C39 -17.1(5)
C35 C36 C37 C38 56.5(4)
C35 C40 C39 C38 -55.7(4)
C36 C35 C40 C39 56.6(4)
C36 C37 C38 C39 -58.5(5)
C37 C36 C35 C40 -55.1(4)
C37 C38 C39 C40 56.5(4)
C41 C42 C43 C44 0.8(7)
C41 C46 O5 C52 -177.1(3)
C41 C46 C45 C44 0.0(6)
C41 C46 C45 C53 -177.3(4)
C42 C41 C46 C45 -2.3(6)
C42 C43 C44 C45 -3.3(7)
C43 C42 C41 C46 1.9(6)
C43 C44 C45 C46 2.9(6)
C43 C44 C45 C53 -179.8(4)
C44 C45 C53 C51 177.1(4)
C44 C45 C53 C54 -62.9(5)
C44 C45 C53 C55 56.4(5)
C45 C46 O5 C52 0.9(5)
C45 C53 C51 C50 -178.7(4)
C45 C53 C51 C52 1.6(5)
C46 O5 C52 C47 179.4(3)
C46 O5 C52 C51 -5.2(5)
C46 C45 C53 C51 -5.8(5)
C46 C45 C53 C54 114.3(4)
C46 C45 C53 C55 -126.4(4)
C47 C48 C49 C50 0.3(7)
C47 C52 C51 C50 -1.1(6)
C47 C52 C51 C53 178.6(4)
C48 C47 C52 C51 -0.2(6)
C48 C49 C50 C51 -1.7(7)
C49 C48 C47 C52 0.7(6)
C49 C50 C51 C52 2.1(6)
C49 C50 C51 C53 -177.7(4)
C50 C51 C53 C54 61.3(5)
C50 C51 C53 C55 -58.3(5)
C52 C51 C53 C54 -118.4(4)
C52 C51 C53 C55 122.0(4)
C56 C57 C58 C59 -0.5(7)
C56 C61 O6 C67 -178.4(3)
C56 C61 C60 C59 -0.5(6)
C56 C61 C60 C68 -177.4(4)
C57 C56 C61 C60 0.2(6)
C57 C58 C59 C60 0.2(7)
C58 C57 C56 C61 0.3(6)
C58 C59 C60 C61 0.3(6)
C58 C59 C60 C68 177.2(4)
C59 C60 C68 C66 178.9(4)
C59 C60 C68 C69 58.3(5)
C59 C60 C68 C70 -62.3(5)
C60 C61 O6 C67 4.8(6)
C60 C68 C66 C65 -175.5(4)
C60 C68 C66 C67 6.3(5)
C61 O6 C67 C62 177.5(3)
C61 O6 C67 C66 -2.8(6)
C61 C60 C68 C66 -4.4(5)
C61 C60 C68 C69 -125.0(4)
C61 C60 C68 C70 114.4(4)
C62 C63 C64 C65 0.4(7)
C62 C67 C66 C65 -1.7(6)
C62 C67 C66 C68 176.5(4)
C63 C62 C67 C66 4.2(6)
C63 C64 C65 C66 2.1(7)
C64 C63 C62 C67 -3.5(6)
C64 C65 C66 C67 -1.5(6)
C64 C65 C66 C68 -179.7(4)
C65 C66 C68 C69 -55.3(5)
C65 C66 C68 C70 64.3(5)
C67 C66 C68 C69 126.6(4)
C67 C66 C68 C70 -113.8(4)
C67 C66 C68 C70 -113.8(4)
